data_2201260
loop_
_publ_author_name
'Matos Beja, A.'
'Paix\~ao, J. A.'
'Ramos Silva, M.'
'Alte da Veiga, L.'
'Serra, A.C'
'd'A Rocha Gonsalves, A. M.'

_publ_section_title
;
 3-Hydroxy-2,4,6-triiodobenzaldehyde
;
_journal_issue 7
_journal_name_full 'Acta Crystallographica Section E'
_journal_page_first o774
_journal_page_last o776
_journal_paper_doi 10.1107/S1600536802010486
_journal_volume 58
_journal_year 2002
_chemical_formula_iupac 'C7 H3 I3 O2'
_chemical_formula_moiety 'C7 H3 I3 O2'
_chemical_formula_sum 'C7 H3 I3 O2'
_chemical_formula_weight 499.79
_chemical_name_systematic
;
3-Hydroxy-2,4,6-triiodobenzaldehyde
;
_space_group_IT_number 19
_symmetry_cell_setting orthorhombic
_symmetry_space_group_name_Hall 'P 2ac 2ab'
_symmetry_space_group_name_H-M 'P 21 21 21'
_atom_sites_solution_hydrogens geom
_atom_sites_solution_primary direct
_atom_sites_solution_secondary difmap
_audit_creation_method SHELXL-97
_cell_angle_alpha 90.00
_cell_angle_beta 90.00
_cell_angle_gamma 90.00
_cell_formula_units_Z 4
_cell_length_a 4.3347(7)
_cell_length_b 13.858(3)
_cell_length_c 17.019(3)
_cell_measurement_reflns_used 25
_cell_measurement_temperature 293(2)
_cell_measurement_theta_max 14.26
_cell_measurement_theta_min 9.98
_cell_volume 1022.3(3)
_computing_cell_refinement 'CAD-4 Software'
_computing_data_collection 'CAD-4 Software (Enraf-Nonius, 1989)'
_computing_data_reduction 'HELENA (Spek, 1997)'
_computing_molecular_graphics 'PLATON (Spek, 2002)'
_computing_publication_material SHELXL97
_computing_structure_refinement 'SHELXL97 (Sheldrick, 1997)'
_computing_structure_solution 'SHELXS97 (Sheldrick, 1997)'
_diffrn_ambient_temperature 293(2)
_diffrn_measured_fraction_theta_full 0.997
_diffrn_measured_fraction_theta_max 0.997
_diffrn_measurement_device_type 'Enraf-Nonius CAD-4'
_diffrn_measurement_method 'profile data from w-2\q'
_diffrn_radiation_monochromator graphite
_diffrn_radiation_source 'fine-focus sealed tube'
_diffrn_radiation_type MoK\a
_diffrn_radiation_wavelength 0.71073
_diffrn_reflns_av_R_equivalents 0.0220
_diffrn_reflns_av_sigmaI/netI 0.0288
_diffrn_reflns_limit_h_max 6
_diffrn_reflns_limit_h_min 0
_diffrn_reflns_limit_k_max 19
_diffrn_reflns_limit_k_min 0
_diffrn_reflns_limit_l_max 23
_diffrn_reflns_limit_l_min -23
_diffrn_reflns_number 3402
_diffrn_reflns_theta_full 29.97
_diffrn_reflns_theta_max 29.97
_diffrn_reflns_theta_min 3.17
_diffrn_standards_decay_% 1.3
_diffrn_standards_interval_time 180
_diffrn_standards_number 3
_exptl_absorpt_coefficient_mu 9.131
_exptl_absorpt_correction_T_max 0.254
_exptl_absorpt_correction_T_min 0.201
_exptl_absorpt_correction_type '\y scan'
_exptl_absorpt_process_details '(North et al., 1968)'
_exptl_crystal_colour 'dark yellow'
_exptl_crystal_density_diffrn 3.247
_exptl_crystal_density_method 'not measured'
_exptl_crystal_description prism
_exptl_crystal_F_000 880
_exptl_crystal_size_max 0.37
_exptl_crystal_size_mid 0.15
_exptl_crystal_size_min 0.15
_refine_diff_density_max 1.433
_refine_diff_density_min -0.793
_refine_ls_abs_structure_details 'Flack (1983), 1196 Friedel pairs [Please check]'
_refine_ls_abs_structure_Flack 0.05(8)
_refine_ls_extinction_method none
_refine_ls_goodness_of_fit_ref 0.902
_refine_ls_hydrogen_treatment constr
_refine_ls_matrix_type full
_refine_ls_number_parameters 110
_refine_ls_number_reflns 2951
_refine_ls_number_restraints 0
_refine_ls_restrained_S_all 0.902
_refine_ls_R_factor_all 0.0625
_refine_ls_R_factor_gt 0.0323
_refine_ls_shift/su_max 0.001
_refine_ls_shift/su_mean 0.000
_refine_ls_structure_factor_coef Fsqd
_refine_ls_weighting_details 'calc w = 1/[\s^2^(Fo^2^)+(0.0663P)^2^+4.7049P] where P = (Fo^2^+2Fc^2^)/3'
_refine_ls_weighting_scheme calc
_refine_ls_wR_factor_gt 0.0895
_refine_ls_wR_factor_ref 0.1041
_reflns_number_gt 2280
_reflns_number_total 2951
_reflns_threshold_expression I>2\s(I)
_cod_data_source_file bt6148.cif
_cod_data_source_block I
_cod_database_code 2201260
_cod_database_fobs_code 2201260

loop_
_symmetry_equiv_pos_as_xyz
'x, y, z'
'-x+1/2, -y, z+1/2'
'x+1/2, -y+1/2, -z'
'-x, y+1/2, -z+1/2'

loop_
_atom_site_label
_atom_site_fract_x
_atom_site_fract_y
_atom_site_fract_z
_atom_site_U_iso_or_equiv
_atom_site_adp_type
_atom_site_calc_flag
_atom_site_refinement_flags
_atom_site_occupancy
_atom_site_disorder_assembly
_atom_site_disorder_group
_atom_site_type_symbol
I1 -0.17440(15) 0.12016(5) 0.39529(3) 0.05150(16) Uani d . 1 . . I
I2 -0.10739(14) 0.18627(5) 0.73705(3) 0.05037(16) Uani d . 1 . . I
I3 0.50807(15) -0.16694(4) 0.60749(5) 0.05674(18) Uani d . 1 . . I
O1 0.104(2) -0.0878(7) 0.3890(5) 0.079(2) Uani d . 1 . . O
O2 0.298(2) -0.0117(6) 0.7241(4) 0.066(2) Uani d . 1 . . O
H2 0.2046 0.0174 0.7585 0.098 Uiso calc R 1 . . H
C1 0.1701(18) -0.0123(6) 0.5127(4) 0.0346(15) Uani d . 1 . . C
C2 -0.007(2) 0.0699(5) 0.5034(4) 0.0363(15) Uani d . 1 . . C
C3 -0.081(2) 0.1258(6) 0.5674(4) 0.0388(16) Uani d . 1 . . C
H3 -0.1992 0.1812 0.5606 0.047 Uiso calc R 1 . . H
C4 0.019(2) 0.1001(6) 0.6423(4) 0.0400(17) Uani d . 1 . . C
C5 0.1978(19) 0.0178(6) 0.6528(4) 0.0395(17) Uani d . 1 . . C
C6 0.276(2) -0.0376(6) 0.5879(4) 0.0386(17) Uani d . 1 . . C
C7 0.260(2) -0.0728(7) 0.4436(5) 0.048(2) Uani d . 1 . . C
H7 0.4559 -0.1005 0.4440 0.057 Uiso calc R 1 . . H

loop_
_atom_site_aniso_label
_atom_site_aniso_U_11
_atom_site_aniso_U_22
_atom_site_aniso_U_33
_atom_site_aniso_U_12
_atom_site_aniso_U_13
_atom_site_aniso_U_23
I1 0.0572(3) 0.0620(3) 0.0353(2) -0.0006(3) -0.0051(3) 0.0100(3)
I2 0.0511(3) 0.0646(4) 0.0354(2) 0.0052(3) 0.0040(2) -0.0092(2)
I3 0.0530(3) 0.0435(3) 0.0737(4) 0.0112(3) 0.0116(3) 0.0191(3)
O1 0.070(5) 0.100(6) 0.068(5) 0.008(5) -0.012(5) -0.045(4)
O2 0.085(6) 0.066(5) 0.046(3) 0.008(4) -0.005(4) 0.012(3)
C1 0.031(4) 0.037(4) 0.036(3) -0.004(3) 0.003(3) -0.004(3)
C2 0.038(4) 0.036(3) 0.035(3) -0.001(3) -0.002(3) 0.003(3)
C3 0.044(4) 0.034(3) 0.038(4) 0.001(3) 0.000(3) 0.001(3)
C4 0.043(4) 0.048(4) 0.029(3) 0.000(4) 0.004(3) -0.001(3)
C5 0.038(4) 0.044(4) 0.036(4) -0.003(3) 0.003(3) 0.010(3)
C6 0.044(4) 0.034(4) 0.037(4) -0.009(3) 0.004(3) 0.007(3)
C7 0.054(5) 0.047(5) 0.042(4) -0.002(4) 0.004(4) -0.004(4)

loop_
_atom_type_symbol
_atom_type_description
_atom_type_scat_dispersion_real
_atom_type_scat_dispersion_imag
_atom_type_scat_source
C C 0.0033 0.0016 'International Tables Vol C Tables 4.2.6.8 and 6.1.1.4'
H H 0.0000 0.0000 'International Tables Vol C Tables 4.2.6.8 and 6.1.1.4'
I I -0.4742 1.8119 'International Tables Vol C Tables 4.2.6.8 and 6.1.1.4'
O O 0.0106 0.0060 'International Tables Vol C Tables 4.2.6.8 and 6.1.1.4'

loop_
_geom_angle_atom_site_label_1
_geom_angle_atom_site_label_2
_geom_angle_atom_site_label_3
_geom_angle
C5 O2 H2 109.5
C2 C1 C6 119.4(7)
C2 C1 C7 121.2(7)
C6 C1 C7 119.4(8)
C3 C2 C1 120.3(7)
C3 C2 I1 115.3(6)
C1 C2 I1 124.4(6)
C2 C3 C4 120.5(7)
C2 C3 H3 119.7
C4 C3 H3 119.7
C3 C4 C5 120.2(7)
C3 C4 I2 118.7(6)
C5 C4 I2 121.2(6)
O2 C5 C6 117.9(8)
O2 C5 C4 122.9(8)
C6 C5 C4 119.1(7)
C5 C6 C1 120.5(7)
C5 C6 I3 117.8(6)
C1 C6 I3 121.3(6)
O1 C7 C1 124.8(9)
O1 C7 H7 117.6
C1 C7 H7 117.6

loop_
_geom_bond_atom_site_label_1
_geom_bond_atom_site_label_2
_geom_bond_site_symmetry_2
_geom_bond_distance
_geom_bond_publ_flag
I1 C2 . 2.097(8) ?
I2 C4 . 2.081(8) ?
I3 C6 . 2.082(8) ?
O1 C7 . 1.170(12) ?
O2 C5 . 1.352(10) ?
O2 H2 . 0.8200 ?
C1 C2 . 1.384(11) ?
C1 C6 . 1.404(11) ?
C1 C7 . 1.496(11) ?
C2 C3 . 1.373(11) ?
C3 C4 . 1.393(11) ?
C3 H3 . 0.9300 ?
C4 C5 . 1.390(12) ?
C5 C6 . 1.387(11) ?
C7 H7 . 0.9300 ?

loop_
_geom_hbond_atom_site_label_D
_geom_hbond_atom_site_label_H
_geom_hbond_atom_site_label_A
_geom_hbond_site_symmetry_A
_geom_hbond_distance_DH
_geom_hbond_distance_HA
_geom_hbond_distance_DA
_geom_hbond_angle_DHA
O2 H2 O1 2 0.82 2.56 3.157(13) 130.3
O2 H2 I2 . 0.82 2.73 3.266(8) 124.9

loop_
_geom_torsion_atom_site_label_1
_geom_torsion_atom_site_label_2
_geom_torsion_atom_site_label_3
_geom_torsion_atom_site_label_4
_geom_torsion
C6 C1 C2 C3 -0.4(12)
C7 C1 C2 C3 -178.3(8)
C6 C1 C2 I1 178.4(6)
C7 C1 C2 I1 0.5(11)
C1 C2 C3 C4 -0.5(13)
I1 C2 C3 C4 -179.5(7)
C2 C3 C4 C5 0.5(14)
C2 C3 C4 I2 -178.8(7)
C3 C4 C5 O2 -179.0(9)
I2 C4 C5 O2 0.4(12)
C3 C4 C5 C6 0.4(13)
I2 C4 C5 C6 179.8(6)
O2 C5 C6 C1 178.0(8)
C4 C5 C6 C1 -1.4(12)
O2 C5 C6 I3 5.0(11)
C4 C5 C6 I3 -174.4(6)
C2 C1 C6 C5 1.4(12)
C7 C1 C6 C5 179.3(8)
C2 C1 C6 I3 174.2(6)
C7 C1 C6 I3 -7.9(10)
C2 C1 C7 O1 -36.8(14)
C6 C1 C7 O1 145.3(11)

loop_
_cod_related_entry_id
_cod_related_entry_database
_cod_related_entry_code
1 ChemSpider 207678
